data_4020717
loop_
_publ_author_name
'Srinivasarao Arulananda Babu'
'Makoto Yasuda'
'Ikuya Shibata'
'Akio Baba'

_publ_section_title
;
 In- or In(I)-Employed Tailoring of the Stereogenic
 Centers in the Reformatsky-Type Reactions
 of Simple Ketones, \a-Alkoxy Ketones, and
 \b-Keto Esters
;
_journal_name_full 'Journal of Organic Chemistry'
_journal_page_first 10408
_journal_page_last 10419
_journal_paper_doi 10.1021/jo051659w
_journal_volume 70
_journal_year 2005
_chemical_formula_moiety 'C24 H23 Cl O4 '
_chemical_formula_sum 'C24 H23 Cl O4'
_chemical_formula_weight 410.90
_space_group_IT_number 14
_symmetry_cell_setting monoclinic
_symmetry_space_group_name_Hall '-P 2ybc'
_symmetry_space_group_name_H-M 'P 1 21/c 1'
_cell_angle_alpha 90
_cell_angle_beta 90.8136(7)
_cell_angle_gamma 90
_cell_formula_units_Z 4
_cell_length_a 9.4195(3)
_cell_length_b 21.7175(6)
_cell_length_c 10.4372(3)
_cell_measurement_temperature 296.2
_cell_volume 2134.9(1)
_exptl_crystal_density_diffrn 1.278
_cod_original_sg_symbol_H-M 'P 21/c'
_cod_original_formula_sum 'C24 H23 Cl O4 '
_cod_database_code 4020717

loop_
_symmetry_equiv_pos_as_xyz
x,y,z
-x,1/2+y,1/2-z
-x,-y,-z
x,1/2-y,1/2+z

loop_
_atom_site_label
_atom_site_type_symbol
_atom_site_fract_x
_atom_site_fract_y
_atom_site_fract_z
_atom_site_U_iso_or_equiv
_atom_site_adp_type
_atom_site_occupancy
_atom_site_calc_flag
_atom_site_refinement_flags
_atom_site_disorder_assembly
_atom_site_disorder_group
Cl Cl 1.1946(1) 0.00551(4) -0.73158(8) 0.0727(3) Uani 1.00 d . . .
O(1) O 1.4143(3) 0.1183(1) -0.0970(2) 0.0743(8) Uani 1.00 d . . .
O(2) O 1.3985(3) 0.2176(1) -0.0509(4) 0.108(1) Uani 1.00 d . . .
O(3) O 1.1025(2) 0.13769(9) -0.1704(2) 0.0451(5) Uani 1.00 d . . .
O(4) O 0.8968(2) 0.1703(1) -0.2619(2) 0.0607(7) Uani 1.00 d . . .
C(1) C 1.5277(6) 0.1451(5) -0.2955(5) 0.121(2) Uani 1.00 d . . .
C(2) C 1.5497(5) 0.1313(4) -0.1609(5) 0.101(2) Uani 1.00 d . . .
C(3) C 1.3535(4) 0.1666(2) -0.0456(3) 0.062(1) Uani 1.00 d . . .
C(4) C 1.2183(3) 0.1495(1) 0.0267(3) 0.0446(8) Uani 1.00 d . . .
C(5) C 1.2291(5) 0.1759(2) 0.1615(3) 0.061(1) Uani 1.00 d . . .
C(6) C 1.0825(3) 0.1693(1) -0.0474(2) 0.0414(7) Uani 1.00 d . . .
C(7) C 1.0744(5) 0.2384(1) -0.0694(4) 0.060(1) Uani 1.00 d . . .
C(8) C 0.9529(3) 0.1432(1) 0.0189(2) 0.0395(7) Uani 1.00 d . . .
C(9) C 0.9175(3) 0.0800(1) 0.0039(3) 0.0466(8) Uani 1.00 d . . .
C(10) C 0.8084(4) 0.0545(1) 0.0678(3) 0.0531(9) Uani 1.00 d . . .
C(11) C 0.7285(3) 0.0885(1) 0.1546(3) 0.0482(8) Uani 1.00 d . . .
C(12) C 0.6156(4) 0.0633(2) 0.2280(4) 0.066(1) Uani 1.00 d . . .
C(13) C 0.5480(4) 0.0982(2) 0.3152(4) 0.077(1) Uani 1.00 d . . .
C(14) C 0.5842(4) 0.1605(2) 0.3350(4) 0.074(1) Uani 1.00 d . . .
C(15) C 0.6874(4) 0.1864(2) 0.2640(3) 0.061(1) Uani 1.00 d . . .
C(16) C 0.7627(3) 0.1517(1) 0.1726(3) 0.0447(8) Uani 1.00 d . . .
C(17) C 0.8741(3) 0.1774(1) 0.1016(3) 0.0454(8) Uani 1.00 d . . .
C(18) C 1.0061(3) 0.1419(1) -0.2667(3) 0.0430(7) Uani 1.00 d . . .
C(19) C 1.0538(3) 0.1066(1) -0.3805(2) 0.0392(7) Uani 1.00 d . . .
C(20) C 1.1764(3) 0.0712(1) -0.3770(3) 0.0465(8) Uani 1.00 d . . .
C(21) C 1.2194(4) 0.0396(1) -0.4846(3) 0.0527(9) Uani 1.00 d . . .
C(22) C 1.1401(3) 0.0442(1) -0.5953(3) 0.0470(8) Uani 1.00 d . . .
C(23) C 1.0175(4) 0.0782(1) -0.6011(3) 0.0528(9) Uani 1.00 d . . .
C(24) C 0.9742(4) 0.1098(1) -0.4930(3) 0.0488(8) Uani 1.00 d . . .
H(1) H 1.632(7) 0.156(2) -0.338(6) 0.15(2) Uiso 1.00 calc . . .
H(2) H 1.493(7) 0.110(3) -0.338(6) 0.14(2) Uiso 1.00 calc . . .
H(3) H 1.492(8) 0.180(3) -0.313(8) 0.29(3) Uiso 1.00 calc . . .
H(4) H 1.614(7) 0.102(2) -0.142(6) 0.15(2) Uiso 1.00 calc . . .
H(5) H 1.592(5) 0.174(2) -0.123(5) 0.12(2) Uiso 1.00 calc . . .
H(6) H 1.240(4) 0.221(2) 0.156(4) 0.08(1) Uiso 1.00 calc . . .
H(7) H 1.319(5) 0.167(2) 0.203(4) 0.09(1) Uiso 1.00 calc . . .
H(8) H 1.142(5) 0.169(2) 0.209(4) 0.09(1) Uiso 1.00 calc . . .
H(9) H 1.215(3) 0.111(1) 0.032(2) 0.025(6) Uiso 1.00 calc . . .
H(10) H 1.082(4) 0.260(2) 0.003(4) 0.07(1) Uiso 1.00 calc . . .
H(11) H 1.147(4) 0.249(2) -0.127(4) 0.08(1) Uiso 1.00 calc . . .
H(12) H 0.971(5) 0.249(2) -0.120(4) 0.09(1) Uiso 1.00 calc . . .
H(13) H 0.972(4) 0.055(1) -0.059(3) 0.070(10) Uiso 1.00 calc . . .
H(14) H 0.776(4) 0.017(2) 0.055(3) 0.07(1) Uiso 1.00 calc . . .
H(15) H 0.595(3) 0.020(2) 0.199(3) 0.061(9) Uiso 1.00 calc . . .
H(16) H 0.475(4) 0.077(2) 0.365(4) 0.09(1) Uiso 1.00 calc . . .
H(17) H 0.535(4) 0.186(2) 0.407(4) 0.09(1) Uiso 1.00 calc . . .
H(18) H 0.706(4) 0.231(2) 0.276(3) 0.07(1) Uiso 1.00 calc . . .
H(19) H 0.891(2) 0.221(1) 0.112(2) 0.024(6) Uiso 1.00 calc . . .
H(20) H 1.226(3) 0.070(1) -0.299(3) 0.049(8) Uiso 1.00 calc . . .
H(21) H 1.294(4) 0.013(2) -0.487(4) 0.08(1) Uiso 1.00 calc . . .
H(22) H 0.965(3) 0.082(1) -0.683(3) 0.052(8) Uiso 1.00 calc . . .
H(23) H 0.897(4) 0.134(1) -0.488(3) 0.064(9) Uiso 1.00 calc . . .

loop_
_atom_site_aniso_label
_atom_site_aniso_U_11
_atom_site_aniso_U_22
_atom_site_aniso_U_33
_atom_site_aniso_U_12
_atom_site_aniso_U_13
_atom_site_aniso_U_23
Cl 0.1004(8) 0.0753(6) 0.0430(4) -0.0180(5) 0.0181(4) -0.0181(4)
O(1) 0.056(1) 0.104(2) 0.064(2) 0.006(1) 0.012(1) -0.015(1)
O(2) 0.095(2) 0.088(2) 0.144(3) -0.035(2) 0.050(2) -0.005(2)
O(3) 0.051(1) 0.056(1) 0.0292(9) 0.0068(9) 0.0042(8) -0.0044(8)
O(4) 0.057(1) 0.068(1) 0.058(1) 0.018(1) -0.001(1) -0.003(1)
C(1) 0.068(3) 0.228(8) 0.069(3) -0.041(4) 0.019(2) -0.006(4)
C(2) 0.047(2) 0.181(6) 0.075(3) 0.005(3) 0.019(2) -0.007(3)
C(3) 0.066(2) 0.070(2) 0.049(2) -0.002(2) 0.007(2) -0.003(2)
C(4) 0.050(2) 0.046(2) 0.038(1) -0.007(1) 0.008(1) -0.004(1)
C(5) 0.065(2) 0.076(2) 0.042(2) -0.009(2) -0.001(2) -0.013(2)
C(6) 0.053(2) 0.040(1) 0.032(1) 0.001(1) 0.008(1) -0.004(1)
C(7) 0.087(3) 0.042(2) 0.052(2) -0.006(2) 0.017(2) 0.003(1)
C(8) 0.047(2) 0.040(1) 0.032(1) 0.003(1) 0.002(1) -0.002(1)
C(9) 0.054(2) 0.043(2) 0.043(2) 0.002(1) 0.005(1) -0.003(1)
C(10) 0.062(2) 0.042(2) 0.055(2) -0.003(1) 0.000(2) 0.001(1)
C(11) 0.041(2) 0.055(2) 0.049(2) 0.001(1) -0.002(1) 0.008(1)
C(12) 0.056(2) 0.069(2) 0.072(2) -0.004(2) 0.006(2) 0.019(2)
C(13) 0.048(2) 0.102(3) 0.080(3) 0.005(2) 0.023(2) 0.024(2)
C(14) 0.055(2) 0.097(3) 0.069(2) 0.019(2) 0.017(2) 0.004(2)
C(15) 0.056(2) 0.068(2) 0.058(2) 0.014(2) 0.013(2) -0.008(2)
C(16) 0.042(2) 0.051(2) 0.042(1) 0.009(1) 0.003(1) 0.000(1)
C(17) 0.053(2) 0.037(1) 0.046(2) 0.003(1) 0.006(1) -0.004(1)
C(18) 0.051(2) 0.041(1) 0.037(1) 0.000(1) 0.005(1) 0.003(1)
C(19) 0.046(2) 0.039(1) 0.033(1) -0.004(1) 0.004(1) 0.003(1)
C(20) 0.049(2) 0.058(2) 0.032(1) -0.001(1) 0.000(1) -0.002(1)
C(21) 0.057(2) 0.058(2) 0.043(2) 0.002(2) 0.008(1) -0.004(1)
C(22) 0.062(2) 0.045(2) 0.034(1) -0.016(1) 0.011(1) -0.003(1)
C(23) 0.070(2) 0.056(2) 0.033(1) -0.016(2) -0.008(1) 0.003(1)
C(24) 0.057(2) 0.047(2) 0.042(2) -0.001(1) -0.002(1) 0.006(1)

loop_
_geom_bond_atom_site_label_1
_geom_bond_atom_site_label_2
_geom_bond_distance
_geom_bond_site_symmetry_1
_geom_bond_site_symmetry_2
_geom_bond_publ_flag
Cl(1) C(7) 1.736(3) . . yes
O(1) C(8) 1.348(3) . . yes
O(1) C(11) 1.471(3) . . yes
O(2) C(8) 1.202(3) . . yes
O(3) C(18) 1.313(4) . . yes
O(3) C(23) 1.474(5) . . yes
O(4) C(18) 1.189(4) . . yes
C(1) C(4) 1.365(4) . . yes
C(1) C(6) 1.422(4) . . yes
C(1) C(11) 1.521(4) . . yes
C(2) C(10) 1.387(4) . . yes
C(2) C(16) 1.382(4) . . yes
C(3) C(11) 1.547(4) . . yes
C(3) C(14) 1.521(4) . . yes
C(3) C(18) 1.535(4) . . yes
C(4) C(25) 1.409(4) . . yes
C(5) C(10) 1.386(4) . . yes
C(5) C(15) 1.386(4) . . yes
C(6) C(12) 1.352(4) . . yes
C(7) C(15) 1.372(4) . . yes
C(7) C(16) 1.370(4) . . yes
C(8) C(10) 1.487(4) . . yes
C(9) C(12) 1.398(4) . . yes
C(9) C(19) 1.429(4) . . yes
C(9) C(25) 1.421(4) . . yes
C(11) C(13) 1.518(4) . . yes
C(19) C(20) 1.350(5) . . yes
C(20) C(22) 1.411(6) . . yes
C(21) C(22) 1.353(5) . . yes
C(21) C(25) 1.414(4) . . yes
C(23) C(24) 1.449(8) . . yes
